data_7010984
loop_
_publ_author_name
'Paul A. Cameron'
'Vernon C. Gibson'
'Carl Redshaw'
'John A. Segal'
'Andrew J. P. White'
'David J. Williams'

_publ_section_title
;
 Synthesis and characterisation of neutral and cationic alkyl aluminium
 complexes bearing N,O-Schiff base chelates with pendant donor arms
;
_journal_issue 3
_journal_name_full 'J. Chem. Soc., Dalton Trans.'
_journal_page_first 415
_journal_page_last 422
_journal_paper_doi 10.1039/b106131n
_journal_year 2002
_chemical_formula_sum 'C23 H33 Al N2 O'
_chemical_formula_weight 380.49
_chemical_name_systematic
; 
? 
;
_space_group_IT_number 14
_symmetry_cell_setting monoclinic
_symmetry_space_group_name_Hall '-P 2ybc'
_symmetry_space_group_name_H-M 'P 1 21/c 1'
_atom_sites_solution_hydrogens geom
_atom_sites_solution_primary direct
_atom_sites_solution_secondary difmap
_audit_creation_method SHELXL
_cell_angle_alpha 90.00
_cell_angle_beta 116.357(6)
_cell_angle_gamma 90.00
_cell_formula_units_Z 4
_cell_length_a 15.009(2)
_cell_length_b 12.2073(15)
_cell_length_c 14.1285(13)
_cell_measurement_reflns_used 26
_cell_measurement_temperature 293(2)
_cell_measurement_theta_max 12.98
_cell_measurement_theta_min 4.66
_cell_volume 2319.5(5)
_computing_cell_refinement 'Siemens XSCANS'
_computing_data_collection 'Siemens XSCANS'
_computing_data_reduction 'Siemens SHELXTL'
_computing_molecular_graphics 'Siemens SHELXTL'
_computing_publication_material 'Siemens SHELXTL'
_computing_structure_refinement 'SHELXL-93 (Sheldrick, 1993)'
_computing_structure_solution 'SHELXS-86 (Sheldrick, 1990)'
_diffrn_ambient_temperature 293(2)
_diffrn_measurement_device 'Siemens P4'
_diffrn_measurement_method '\w scans'
_diffrn_radiation_monochromator graphite
_diffrn_radiation_source 'fine-focus sealed tube'
_diffrn_radiation_type MoK\a
_diffrn_radiation_wavelength 0.71073
_diffrn_reflns_av_R_equivalents 0.0212
_diffrn_reflns_av_sigmaI/netI 0.0507
_diffrn_reflns_limit_h_max 17
_diffrn_reflns_limit_h_min -19
_diffrn_reflns_limit_k_max 0
_diffrn_reflns_limit_k_min -15
_diffrn_reflns_limit_l_max 18
_diffrn_reflns_limit_l_min 0
_diffrn_reflns_number 5517
_diffrn_reflns_theta_max 27.50
_diffrn_reflns_theta_min 2.25
_diffrn_standards_decay_% 1.56
_diffrn_standards_interval_count 97
_diffrn_standards_number 3
_exptl_absorpt_coefficient_mu 0.101
_exptl_absorpt_correction_type none
_exptl_crystal_colour Yellow
_exptl_crystal_density_diffrn 1.090
_exptl_crystal_description prisms
_exptl_crystal_F_000 824
_exptl_crystal_size_max 0.93
_exptl_crystal_size_mid 0.90
_exptl_crystal_size_min 0.80
_refine_diff_density_max 0.229
_refine_diff_density_min -0.193
_refine_diff_density_rms 0.044
_refine_ls_extinction_coef 0.0126(19)
_refine_ls_extinction_expression Fc^*^=kFc[1+0.001xFc^2^\l^3^/sin(2\q)]^-1/4^
_refine_ls_extinction_method SHELXL
_refine_ls_goodness_of_fit_all 1.014
_refine_ls_goodness_of_fit_obs 1.069
_refine_ls_matrix_type full
_refine_ls_number_parameters 245
_refine_ls_number_reflns 4748
_refine_ls_number_restraints 0
_refine_ls_restrained_S_all 1.033
_refine_ls_restrained_S_obs 1.069
_refine_ls_R_factor_all 0.0897
_refine_ls_R_factor_obs 0.0539
_refine_ls_shift/esd_max 0.001
_refine_ls_shift/esd_mean 0.000
_refine_ls_structure_factor_coef Fsqd
_refine_ls_weighting_details 'w=1/[\s^2^(Fo^2^)+(0.0890P)^2^+0.0000P] where P=(Fo^2^+2Fc^2^)/3'
_refine_ls_weighting_scheme calc
_refine_ls_wR_factor_all 0.1630
_refine_ls_wR_factor_obs 0.1364
_reflns_number_observed 3526
_reflns_number_total 5299
_reflns_observed_criterion >2sigma(I)
_cod_data_source_file b106131n.txt
_cod_data_source_block VG9923
_cod_depositor_comments
;
The following automatic conversions were performed:
'_symmetry_cell_setting' value 'Monoclinic' changed to 'monoclinic'
according to '/home/saulius/struct/CIF-dictionaries/cif_core.dic'
dictionary named 'cif_core.dic' version 2.4.1 from 2010-06-29.

Automatic conversion script
Id: cif_fix_enum 1527 2010-12-29 10:47:43Z saulius 

The following automatic conversions were performed:

'_refine_ls_weighting_scheme' value 'calc
w=1/[\s^2^(Fo^2^)+(0.0890P)^2^+0.0000P] where P=(Fo^2^+2Fc^2^)/3' was
changed to 'calc'. New tag '_refine_ls_weighting_details' was
created. The value of the new tag was set to
'w=1/[\s^2^(Fo^2^)+(0.0890P)^2^+0.0000P] where P=(Fo^2^+2Fc^2^)/3'.

Automatic conversion script
Id: cif_fix_values 3143 2015-03-26 13:38:13Z robertas 
;
_cod_original_cell_volume 2319.5(4)
_cod_original_sg_symbol_H-M P2(1)/c
_cod_original_formula_sum 'C23 H33 N2 O Al'
_cod_database_code 7010984

loop_
_symmetry_equiv_pos_as_xyz
'x, y, z'
'-x, y+1/2, -z+1/2'
'-x, -y, -z'
'x, -y-1/2, z-1/2'

loop_
_atom_site_aniso_label
_atom_site_aniso_U_11
_atom_site_aniso_U_22
_atom_site_aniso_U_33
_atom_site_aniso_U_23
_atom_site_aniso_U_13
_atom_site_aniso_U_12
Al 0.0385(3) 0.0397(3) 0.0430(3) 0.0012(3) 0.0151(2) -0.0032(2)
N1 0.0460(9) 0.0625(12) 0.0677(12) -0.0009(10) 0.0300(9) -0.0025(9)
C2 0.060(2) 0.085(2) 0.127(3) -0.003(2) 0.052(2) -0.0114(15)
C3 0.059(2) 0.125(3) 0.137(4) -0.003(3) 0.060(2) -0.009(2)
C4 0.061(2) 0.126(3) 0.104(3) -0.005(2) 0.053(2) 0.015(2)
C5 0.0585(14) 0.081(2) 0.073(2) -0.0031(14) 0.0347(13) 0.0171(13)
C6 0.0435(10) 0.0628(13) 0.0437(10) 0.0021(9) 0.0196(8) 0.0072(9)
C7 0.0521(12) 0.0445(11) 0.0745(15) 0.0003(10) 0.0348(11) 0.0057(9)
N8 0.0422(8) 0.0398(8) 0.0493(9) -0.0016(7) 0.0245(7) 0.0005(7)
C9 0.0466(10) 0.0410(10) 0.0489(11) -0.0093(8) 0.0254(9) -0.0053(8)
C10 0.0410(9) 0.0461(10) 0.0427(9) -0.0064(8) 0.0198(8) -0.0040(8)
C11 0.0459(10) 0.0520(11) 0.0463(10) -0.0111(9) 0.0206(9) -0.0089(9)
C12 0.0395(10) 0.0619(13) 0.0466(11) -0.0051(10) 0.0160(8) -0.0069(9)
C13 0.0392(9) 0.0608(13) 0.0544(12) -0.0020(10) 0.0198(9) 0.0049(9)
C14 0.0433(10) 0.0463(11) 0.0498(11) -0.0038(8) 0.0198(9) 0.0032(8)
C15 0.0393(9) 0.0412(9) 0.0439(9) -0.0033(8) 0.0185(7) -0.0027(8)
O16 0.0377(7) 0.0445(8) 0.0566(9) -0.0130(6) 0.0170(6) -0.0033(6)
C17 0.078(2) 0.0547(14) 0.0561(13) 0.0098(11) 0.0314(12) 0.0013(12)
C18 0.0535(12) 0.064(2) 0.0504(12) -0.0006(11) 0.0110(10) 0.0007(11)
C19 0.0393(11) 0.088(2) 0.0602(14) -0.0131(13) 0.0121(10) -0.0101(12)
C20 0.060(2) 0.092(2) 0.077(2) -0.024(2) 0.0093(14) -0.021(2)
C21 0.079(2) 0.245(7) 0.106(3) -0.058(4) 0.055(2) -0.083(3)
C22 0.066(2) 0.111(3) 0.115(3) -0.009(3) -0.017(2) 0.012(2)
C23 0.0509(12) 0.0488(12) 0.0644(14) -0.0098(10) 0.0216(10) 0.0082(9)
C24 0.066(2) 0.076(2) 0.124(3) -0.032(2) 0.038(2) 0.0152(15)
C25 0.074(2) 0.0469(13) 0.075(2) -0.0037(12) 0.0218(14) 0.0014(12)
C26 0.089(2) 0.063(2) 0.0587(15) -0.0124(12) 0.0309(14) 0.0104(14)

loop_
_atom_site_label
_atom_site_type_symbol
_atom_site_fract_x
_atom_site_fract_y
_atom_site_fract_z
_atom_site_U_iso_or_equiv
_atom_site_thermal_displace_type
_atom_site_occupancy
_atom_site_calc_flag
_atom_site_refinement_flags
_atom_site_disorder_group
Al Al 0.38994(4) 0.79064(5) 0.04803(5) 0.0415(2) Uani 1 d . .
N1 N 0.26970(15) 0.8752(2) 0.0751(2) 0.0570(5) Uani 1 d . .
C2 C 0.1897(2) 0.8268(3) 0.0751(3) 0.0867(10) Uani 1 d . .
H2A H 0.1820(2) 0.7515(3) 0.0644(3) 0.104 Uiso 1 calc R .
C3 C 0.1184(3) 0.8843(4) 0.0904(4) 0.1011(13) Uani 1 d . .
H3A H 0.0635(3) 0.8485(4) 0.0900(4) 0.121 Uiso 1 calc R .
C4 C 0.1294(2) 0.9947(4) 0.1063(3) 0.0907(11) Uani 1 d . .
H4A H 0.0819(2) 1.0351(4) 0.1167(3) 0.109 Uiso 1 calc R .
C5 C 0.2109(2) 1.0458(3) 0.1069(2) 0.0691(7) Uani 1 d . .
H5A H 0.2196(2) 1.1210(3) 0.1175(2) 0.083 Uiso 1 calc R .
C6 C 0.2805(2) 0.9825(2) 0.0910(2) 0.0500(5) Uani 1 d . .
C7 C 0.3706(2) 1.0305(2) 0.0879(2) 0.0545(5) Uani 1 d . .
H7A H 0.3515(2) 1.0712(2) 0.0228(2) 0.065 Uiso 1 calc R .
H7B H 0.4029(2) 1.0807(2) 0.1466(2) 0.065 Uiso 1 calc R .
N8 N 0.43993(13) 0.94261(14) 0.09449(14) 0.0422(4) Uani 1 d . .
C9 C 0.5334(2) 0.9679(2) 0.1402(2) 0.0440(4) Uani 1 d . .
H9A H 0.5496(2) 1.0380(2) 0.1684(2) 0.053 Uiso 1 calc R .
C10 C 0.61461(15) 0.8982(2) 0.1515(2) 0.0428(4) Uani 1 d . .
C11 C 0.7113(2) 0.9384(2) 0.2127(2) 0.0480(5) Uani 1 d . .
H11A H 0.7197(2) 1.0048(2) 0.2479(2) 0.058 Uiso 1 calc R .
C12 C 0.7935(2) 0.8814(2) 0.2214(2) 0.0505(5) Uani 1 d . .
C13 C 0.7757(2) 0.7819(2) 0.1646(2) 0.0519(5) Uani 1 d . .
H13A H 0.8308(2) 0.7430(2) 0.1693(2) 0.062 Uiso 1 calc R .
C14 C 0.6831(2) 0.7380(2) 0.1027(2) 0.0468(5) Uani 1 d . .
C15 C 0.59805(14) 0.7971(2) 0.0967(2) 0.0415(4) Uani 1 d . .
O16 O 0.50730(10) 0.76216(13) 0.03910(13) 0.0477(4) Uani 1 d . .
C17 C 0.4077(2) 0.6869(2) 0.1629(2) 0.0625(6) Uani 1 d . .
H17A H 0.4574(2) 0.7146(2) 0.2288(2) 0.094 Uiso 1 calc R .
H17B H 0.4283(2) 0.6170(2) 0.1485(2) 0.094 Uiso 1 calc R .
H17C H 0.3458(2) 0.6788(2) 0.1670(2) 0.094 Uiso 1 calc R .
C18 C 0.2951(2) 0.7673(2) -0.1015(2) 0.0605(6) Uani 1 d . .
H18A H 0.2990(2) 0.8276(2) -0.1431(2) 0.091 Uiso 1 calc R .
H18B H 0.2288(2) 0.7624(2) -0.1078(2) 0.091 Uiso 1 calc R .
H18C H 0.3113(2) 0.7006(2) -0.1262(2) 0.091 Uiso 1 calc R .
C19 C 0.9002(2) 0.9222(3) 0.2863(2) 0.0662(7) Uani 1 d . .
C20 C 0.9045(2) 1.0265(3) 0.3482(3) 0.0844(10) Uani 1 d . .
H20A H 0.8771(2) 1.0121(3) 0.3967(3) 0.127 Uiso 1 calc R .
H20B H 0.8668(2) 1.0833(3) 0.3000(3) 0.127 Uiso 1 calc R .
H20C H 0.9724(2) 1.0496(3) 0.3867(3) 0.127 Uiso 1 calc R .
C21 C 0.9443(3) 0.9489(6) 0.2110(4) 0.138(2) Uani 1 d . .
H21A H 0.9043(3) 1.0037(6) 0.1616(4) 0.207 Uiso 1 calc R .
H21B H 0.9456(3) 0.8839(6) 0.1734(4) 0.207 Uiso 1 calc R .
H21C H 1.0107(3) 0.9761(6) 0.2503(4) 0.207 Uiso 1 calc R .
C22 C 0.9609(3) 0.8353(4) 0.3668(4) 0.118(2) Uani 1 d . .
H22A H 0.9310(3) 0.8205(4) 0.4131(4) 0.178 Uiso 1 calc R .
H22B H 1.0275(3) 0.8615(4) 0.4075(4) 0.178 Uiso 1 calc R .
H22C H 0.9624(3) 0.7693(4) 0.3306(4) 0.178 Uiso 1 calc R .
C23 C 0.6702(2) 0.6288(2) 0.0438(2) 0.0561(6) Uani 1 d . .
C24 C 0.7707(2) 0.5818(3) 0.0573(3) 0.0907(11) Uani 1 d . .
H24A H 0.8019(2) 0.6329(3) 0.0299(3) 0.136 Uiso 1 calc R .
H24B H 0.7596(2) 0.5138(3) 0.0196(3) 0.136 Uiso 1 calc R .
H24C H 0.8130(2) 0.5693(3) 0.1310(3) 0.136 Uiso 1 calc R .
C25 C 0.6238(2) 0.5447(2) 0.0884(3) 0.0698(7) Uani 1 d . .
H25A H 0.6157(2) 0.4764(2) 0.0517(3) 0.105 Uiso 1 calc R .
H25B H 0.5601(2) 0.5706(2) 0.0792(3) 0.105 Uiso 1 calc R .
H25C H 0.6664(2) 0.5341(2) 0.1622(3) 0.105 Uiso 1 calc R .
C26 C 0.6037(2) 0.6451(3) -0.0755(2) 0.0710(8) Uani 1 d . .
H26A H 0.6336(2) 0.6981(3) -0.1027(2) 0.107 Uiso 1 calc R .
H26B H 0.5394(2) 0.6706(3) -0.0863(2) 0.107 Uiso 1 calc R .
H26C H 0.5967(2) 0.5767(3) -0.1116(2) 0.107 Uiso 1 calc R .

loop_
_atom_type_symbol
_atom_type_description
_atom_type_scat_dispersion_real
_atom_type_scat_dispersion_imag
_atom_type_scat_source
C C 0.0033 0.0016 'International Tables Vol C Tables 4.2.6.8 and 6.1.1.4'
H H 0.0000 0.0000 'International Tables Vol C Tables 4.2.6.8 and 6.1.1.4'
N N 0.0061 0.0033 'International Tables Vol C Tables 4.2.6.8 and 6.1.1.4'
O O 0.0106 0.0060 'International Tables Vol C Tables 4.2.6.8 and 6.1.1.4'
Al Al 0.0645 0.0514 'International Tables Vol C Tables 4.2.6.8 and 6.1.1.4'

loop_
_geom_angle_atom_site_label_1
_geom_angle_atom_site_label_2
_geom_angle_atom_site_label_3
_geom_angle
_geom_angle_site_symmetry_1
_geom_angle_site_symmetry_3
_geom_angle_publ_flag
O16 Al C18 98.97(10) . . ?
O16 Al C17 98.61(11) . . ?
C18 Al C17 123.69(12) . . ?
O16 Al N8 88.11(7) . . ?
C18 Al N8 118.18(10) . . ?
C17 Al N8 115.47(10) . . ?
O16 Al N1 162.52(8) . . ?
C18 Al N1 89.78(10) . . ?
C17 Al N1 88.87(11) . . ?
N8 Al N1 74.41(8) . . ?
C6 N1 C2 118.6(3) . . ?
C6 N1 Al 115.7(2) . . ?
C2 N1 Al 125.7(2) . . ?
N1 C2 C3 122.4(4) . . ?
C4 C3 C2 119.0(3) . . ?
C3 C4 C5 119.6(3) . . ?
C4 C5 C6 118.5(3) . . ?
N1 C6 C5 122.0(2) . . ?
N1 C6 C7 115.3(2) . . ?
C5 C6 C7 122.7(3) . . ?
N8 C7 C6 109.7(2) . . ?
C9 N8 C7 116.0(2) . . ?
C9 N8 Al 123.39(14) . . ?
C7 N8 Al 120.35(14) . . ?
N8 C9 C10 126.3(2) . . ?
C11 C10 C15 121.5(2) . . ?
C11 C10 C9 117.0(2) . . ?
C15 C10 C9 121.4(2) . . ?
C12 C11 C10 121.2(2) . . ?
C11 C12 C13 116.7(2) . . ?
C11 C12 C19 123.2(2) . . ?
C13 C12 C19 120.1(2) . . ?
C14 C13 C12 125.1(2) . . ?
C13 C14 C15 117.5(2) . . ?
C13 C14 C23 121.9(2) . . ?
C15 C14 C23 120.6(2) . . ?
O16 C15 C10 120.3(2) . . ?
O16 C15 C14 121.7(2) . . ?
C10 C15 C14 118.0(2) . . ?
C15 O16 Al 130.85(14) . . ?
C21 C19 C22 111.8(4) . . ?
C21 C19 C20 107.5(3) . . ?
C22 C19 C20 107.0(3) . . ?
C21 C19 C12 108.4(2) . . ?
C22 C19 C12 109.8(3) . . ?
C20 C19 C12 112.3(2) . . ?
C25 C23 C14 109.3(2) . . ?
C25 C23 C24 107.4(2) . . ?
C14 C23 C24 112.0(2) . . ?
C25 C23 C26 110.2(2) . . ?
C14 C23 C26 110.1(2) . . ?
C24 C23 C26 107.9(3) . . ?

loop_
_geom_bond_atom_site_label_1
_geom_bond_atom_site_label_2
_geom_bond_distance
_geom_bond_site_symmetry_2
_geom_bond_publ_flag
Al O16 1.854(2) . ?
Al C18 1.975(2) . ?
Al C17 1.982(3) . ?
Al N8 1.999(2) . ?
Al N1 2.254(2) . ?
N1 C6 1.326(3) . ?
N1 C2 1.339(4) . ?
C2 C3 1.375(5) . ?
C3 C4 1.364(6) . ?
C4 C5 1.370(5) . ?
C5 C6 1.396(3) . ?
C6 C7 1.493(3) . ?
C7 N8 1.468(3) . ?
N8 C9 1.295(3) . ?
C9 C10 1.436(3) . ?
C10 C11 1.408(3) . ?
C10 C15 1.418(3) . ?
C11 C12 1.373(3) . ?
C12 C13 1.415(3) . ?
C12 C19 1.533(3) . ?
C13 C14 1.381(3) . ?
C14 C15 1.435(3) . ?
C14 C23 1.539(3) . ?
C15 O16 1.310(2) . ?
C19 C21 1.517(5) . ?
C19 C22 1.526(5) . ?
C19 C20 1.529(5) . ?
C23 C25 1.525(4) . ?
C23 C24 1.543(4) . ?
C23 C26 1.543(4) . ?
